data_4037388
loop_
_publ_author_name
'Wilkerson-Hill, Sidney Malik'
'Sawano, Shota'
'Sarpong, Richmond'

_publ_section_title
;
 Bis(1-cyanovinyl acetate) Is a Linear Precursor to 3-Oxidopyrylium Ions.
;
_journal_issue 22
_journal_name_full 'The Journal of organic chemistry'
_journal_page_first 11132
_journal_page_last 11144
_journal_paper_doi 10.1021/acs.joc.6b02111
_journal_volume 81
_journal_year 2016
_chemical_formula_sum 'C34 H34 N2 O7'
_chemical_formula_weight 582.63
_chemical_name_common SMHVII-020C
_chemical_name_systematic
;
 sarpong81
;
_space_group.centring_type primitive

_space_group_crystal_system monoclinic
_space_group_IT_number 14
_space_group_name_Hall '-P 2ybc'
_space_group_name_H-M_alt 'P 1 21/c 1'
_atom_sites_solution_hydrogens geom
_atom_sites_solution_primary iterative
_atom_sites_solution_secondary difmap
_audit_creation_method SHELXL-2014
_cell_angle_alpha 90
_cell_angle_beta 106.013(2)
_cell_angle_gamma 90
_cell_formula_units_Z 8
_cell_length_a 14.4287(4)
_cell_length_b 20.8084(6)
_cell_length_c 20.8192(6)
_cell_measurement_reflns_used 9362
_cell_measurement_temperature 100(2)
_cell_measurement_theta_max 68.50
_cell_measurement_theta_min 3.06
_cell_volume 6008.2(3)
_computing_cell_refinement 'Bruker SAINT'
_computing_data_collection 'Bruker APEX2'
_computing_data_reduction 'Bruker SAINT'
_computing_molecular_graphics ORTEP-32
_computing_publication_material WinGX
_computing_structure_refinement SHELXL-2014
_computing_structure_solution SHELXT
_diffrn_ambient_temperature 100(2)
_diffrn_detector_area_resol_mean 8.366
_diffrn_measured_fraction_theta_full 1.000
_diffrn_measured_fraction_theta_max 0.990
_diffrn_measurement_device_type 'Bruker APEX-II CCD'
_diffrn_measurement_method 'phi and omega scans'
_diffrn_radiation_type CuK\a
_diffrn_radiation_wavelength 1.54178
_diffrn_reflns_av_R_equivalents 0.0373
_diffrn_reflns_av_unetI/netI 0.0184
_diffrn_reflns_Laue_measured_fraction_full 1.000
_diffrn_reflns_Laue_measured_fraction_max 0.990
_diffrn_reflns_limit_h_max 17
_diffrn_reflns_limit_h_min -17
_diffrn_reflns_limit_k_max 25
_diffrn_reflns_limit_k_min -20
_diffrn_reflns_limit_l_max 24
_diffrn_reflns_limit_l_min -25
_diffrn_reflns_number 83552
_diffrn_reflns_point_group_measured_fraction_full 1.000
_diffrn_reflns_point_group_measured_fraction_max 0.990
_diffrn_reflns_theta_full 67.000
_diffrn_reflns_theta_max 68.733
_diffrn_reflns_theta_min 3.064
_diffrn_source 'microfocus rotating anode'
_exptl_absorpt_coefficient_mu 0.739
_exptl_absorpt_correction_T_max 0.929
_exptl_absorpt_correction_T_min 0.887
_exptl_absorpt_correction_type multi-scan
_exptl_absorpt_process_details SADABS
_exptl_crystal_colour yellow
_exptl_crystal_density_diffrn 1.288
_exptl_crystal_description plate
_exptl_crystal_F_000 2464
_exptl_crystal_size_max 0.050
_exptl_crystal_size_mid 0.040
_exptl_crystal_size_min 0.020
_refine_diff_density_max 1.093
_refine_diff_density_min -0.603
_refine_diff_density_rms 0.092
_refine_ls_extinction_method none
_refine_ls_goodness_of_fit_ref 1.052
_refine_ls_hydrogen_treatment constr
_refine_ls_matrix_type full
_refine_ls_number_parameters 785
_refine_ls_number_reflns 11014
_refine_ls_number_restraints 0
_refine_ls_restrained_S_all 1.052
_refine_ls_R_factor_all 0.0990
_refine_ls_R_factor_gt 0.0896
_refine_ls_shift/su_max 0.000
_refine_ls_shift/su_mean 0.000
_refine_ls_structure_factor_coef Fsqd
_refine_ls_weighting_details 'w=1/[\s^2^(Fo^2^)+(0.1758P)^2^+3.8032P] where P=(Fo^2^+2Fc^2^)/3'
_refine_ls_weighting_scheme calc
_refine_ls_wR_factor_gt 0.2587
_refine_ls_wR_factor_ref 0.2705
_reflns_Friedel_coverage 0.000
_reflns_number_gt 9126
_reflns_number_total 11014
_reflns_threshold_expression 'I > 2\s(I)'
_cod_data_source_file jo6b02111_si_005.cif
_cod_data_source_block sarpong81
_cod_original_sg_symbol_H-M 'P 21/c'
_cod_database_code 4037388
_shelx_space_group_comment
;
The symmetry employed for this shelxl refinement is uniquely defined
by the following loop, which should always be used as a source of
symmetry information in preference to the above space-group names.
They are only intended as comments.
;
_shelx_estimated_absorpt_t_min 0.964
_shelx_estimated_absorpt_t_max 0.985
_shelxl_version_number 2014-1

loop_
_space_group_symop_operation_xyz
'x, y, z'
'-x, y+1/2, -z+1/2'
'-x, -y, -z'
'x, -y-1/2, z-1/2'

loop_
_atom_site_label
_atom_site_type_symbol
_atom_site_fract_x
_atom_site_fract_y
_atom_site_fract_z
_atom_site_U_iso_or_equiv
_atom_site_adp_type
_atom_site_occupancy
_atom_site_site_symmetry_order
_atom_site_calc_flag
_atom_site_refinement_flags_posn
_atom_site_refinement_flags_adp
C1 C 0.8111(2) 0.21093(15) 0.37441(14) 0.0461(6) Uani 1 1 d . .
C2 C 0.8847(2) 0.25829(15) 0.35875(16) 0.0481(7) Uani 1 1 d . .
H2 H 0.8589 0.2733 0.3116 0.058 Uiso 1 1 calc R U
C3 C 0.8973(2) 0.31715(15) 0.40525(17) 0.0524(7) Uani 1 1 d . .
H3A H 0.8493 0.3501 0.3836 0.063 Uiso 1 1 calc R U
H3B H 0.8828 0.3040 0.4471 0.063 Uiso 1 1 calc R U
C4 C 0.9948(3) 0.34711(16) 0.42268(17) 0.0538(7) Uani 1 1 d . .
H4 H 1.0058 0.3837 0.4511 0.065 Uiso 1 1 calc R U
C5 C 1.0678(2) 0.32549(16) 0.40062(17) 0.0524(7) Uani 1 1 d . .
C6 C 1.1716(3) 0.3467(2) 0.4208(2) 0.0628(9) Uani 1 1 d . .
H6A H 1.1955 0.3528 0.4697 0.075 Uiso 1 1 calc R U
H6B H 1.1802 0.3871 0.3980 0.075 Uiso 1 1 calc R U
C7 C 1.2221(3) 0.2912(2) 0.39784(19) 0.0634(9) Uani 1 1 d . .
C8 C 1.3209(3) 0.2848(2) 0.4064(2) 0.0711(10) Uani 1 1 d . .
C9 C 1.3521(3) 0.2310(2) 0.3797(2) 0.0776(13) Uani 1 1 d . .
H9 H 1.4193 0.2249 0.3860 0.093 Uiso 1 1 calc R U
C10 C 1.2876(4) 0.1853(2) 0.3438(3) 0.0822(14) Uani 1 1 d . .
H10 H 1.3117 0.1491 0.3258 0.099 Uiso 1 1 calc R U
C11 C 1.1882(3) 0.1919(2) 0.3339(2) 0.0679(10) Uani 1 1 d . .
C12 C 1.1570(3) 0.24634(17) 0.36218(18) 0.0562(8) Uani 1 1 d . .
C13 C 1.0546(2) 0.26860(15) 0.35364(17) 0.0502(7) Uani 1 1 d . .
H13 H 1.0300 0.2856 0.3071 0.060 Uiso 1 1 calc R U
C14 C 0.9797(2) 0.22139(15) 0.36477(16) 0.0471(7) Uani 1 1 d . .
H14 H 0.9668 0.1897 0.3273 0.056 Uiso 1 1 calc R U
C15 C 1.0070(2) 0.18321(14) 0.42951(15) 0.0461(6) Uani 1 1 d . .
C16 C 0.9212(2) 0.14212(14) 0.43787(15) 0.0442(6) Uani 1 1 d . .
C17 C 0.8747(2) 0.10325(15) 0.37426(14) 0.0464(6) Uani 1 1 d . .
H17A H 0.8479 0.0623 0.3854 0.056 Uiso 1 1 calc R U
H17B H 0.9224 0.0937 0.3493 0.056 Uiso 1 1 calc R U
C18 C 0.7936(2) 0.14739(15) 0.33307(14) 0.0461(6) Uani 1 1 d . .
H18 H 0.7309 0.1291 0.3363 0.055 Uiso 1 1 calc R U
C19 C 0.7178(2) 0.24298(16) 0.36965(15) 0.0482(7) Uani 1 1 d . .
C20 C 1.4788(4) 0.3272(4) 0.4550(4) 0.117(2) Uani 1 1 d . .
H20A H 1.5097 0.3669 0.4755 0.176 Uiso 1 1 calc R U
H20B H 1.4963 0.3190 0.4135 0.176 Uiso 1 1 calc R U
H20C H 1.5004 0.2912 0.4859 0.176 Uiso 1 1 calc R U
C21 C 1.1443(5) 0.0957(3) 0.2698(4) 0.121(2) Uani 1 1 d . .
H21A H 1.0864 0.0751 0.2413 0.182 Uiso 1 1 calc R U
H21B H 1.1779 0.0656 0.3047 0.182 Uiso 1 1 calc R U
H21C H 1.1872 0.1080 0.2427 0.182 Uiso 1 1 calc R U
C22 C 0.8965(2) 0.06109(14) 0.51770(14) 0.0426(6) Uani 1 1 d . .
C23 C 0.9461(2) 0.02125(15) 0.57673(15) 0.0475(7) Uani 1 1 d . .
H23A H 1.0126 0.0363 0.5947 0.071 Uiso 1 1 calc R U
H23B H 0.9465 -0.0238 0.5631 0.071 Uiso 1 1 calc R U
H23C H 0.9118 0.0251 0.6112 0.071 Uiso 1 1 calc R U
C24 C 0.7874(2) 0.15364(15) 0.26006(14) 0.0462(6) Uani 1 1 d . .
C25 C 0.8294(2) 0.11141(15) 0.22492(15) 0.0491(7) Uani 1 1 d . .
H25 H 0.8704 0.0764 0.2432 0.059 Uiso 1 1 calc R U
C26 C 0.7992(2) 0.13050(15) 0.15442(15) 0.0482(7) Uani 1 1 d . .
C27 C 0.8238(3) 0.10371(17) 0.09992(17) 0.0577(8) Uani 1 1 d . .
C28 C 0.7866(3) 0.13248(18) 0.03843(17) 0.0628(9) Uani 1 1 d . .
H28 H 0.8001 0.1145 0.0000 0.075 Uiso 1 1 calc R U
C29 C 0.7294(3) 0.18749(19) 0.03180(16) 0.0585(8) Uani 1 1 d . .
H29 H 0.7058 0.2068 -0.0110 0.070 Uiso 1 1 calc R U
C30 C 0.7063(2) 0.21468(17) 0.08623(16) 0.0510(7) Uani 1 1 d . .
C31 C 0.7404(2) 0.18427(16) 0.14795(15) 0.0473(7) Uani 1 1 d . .
C32 C 0.7273(3) 0.20001(17) 0.21464(16) 0.0542(8) Uani 1 1 d . .
H32A H 0.7487 0.2445 0.2278 0.065 Uiso 1 1 calc R U
H32B H 0.6589 0.1955 0.2143 0.065 Uiso 1 1 calc R U
C33 C 0.9072(5) 0.0210(2) 0.0600(3) 0.1027(19) Uani 1 1 d . .
H33A H 0.9407 0.0515 0.0384 0.154 Uiso 1 1 calc R U
H33B H 0.8480 0.0062 0.0276 0.154 Uiso 1 1 calc R U
H33C H 0.9492 -0.0159 0.0765 0.154 Uiso 1 1 calc R U
C34 C 0.6441(3) 0.3117(2) 0.02946(19) 0.0666(10) Uani 1 1 d . .
H34A H 0.6098 0.3507 0.0362 0.100 Uiso 1 1 calc R U
H34B H 0.6080 0.2904 -0.0119 0.100 Uiso 1 1 calc R U
H34C H 0.7084 0.3232 0.0262 0.100 Uiso 1 1 calc R U
C35 C 0.5612(2) 0.85012(14) 0.32579(15) 0.0457(6) Uani 1 1 d . .
C36 C 0.6281(2) 0.84930(15) 0.27940(15) 0.0462(6) Uani 1 1 d . .
H36 H 0.6096 0.8122 0.2480 0.055 Uiso 1 1 calc R U
C37 C 0.6168(2) 0.91213(17) 0.23789(17) 0.0544(7) Uani 1 1 d . .
H37A H 0.5725 0.9039 0.1931 0.065 Uiso 1 1 calc R U
H37B H 0.5866 0.9451 0.2598 0.065 Uiso 1 1 calc R U
C38 C 0.7097(3) 0.93864(17) 0.22952(18) 0.0581(8) Uani 1 1 d . .
H38 H 0.7087 0.9802 0.2106 0.070 Uiso 1 1 calc R U
C39 C 0.7922(2) 0.90764(16) 0.24691(17) 0.0526(7) Uani 1 1 d . .
C40 C 0.8932(3) 0.92942(18) 0.2489(2) 0.0606(8) Uani 1 1 d . .
H40A H 0.9008 0.9334 0.2033 0.073 Uiso 1 1 calc R U
H40B H 0.9083 0.9713 0.2720 0.073 Uiso 1 1 calc R U
C41 C 0.9566(2) 0.87757(16) 0.28706(17) 0.0527(7) Uani 1 1 d . .
C42 C 1.0577(3) 0.87233(17) 0.30357(19) 0.0588(8) Uani 1 1 d . .
C43 C 1.1012(2) 0.82009(17) 0.33829(19) 0.0596(8) Uani 1 1 d . .
H43 H 1.1695 0.8166 0.3492 0.072 Uiso 1 1 calc R U
C44 C 1.0496(3) 0.77210(18) 0.3580(2) 0.0619(9) Uani 1 1 d . .
H44 H 1.0824 0.7362 0.3821 0.074 Uiso 1 1 calc R U
C45 C 0.9496(2) 0.77588(17) 0.34293(18) 0.0557(8) Uani 1 1 d . .
C46 C 0.9045(2) 0.83014(16) 0.30704(16) 0.0501(7) Uani 1 1 d . .
C47 C 0.7985(2) 0.84140(15) 0.27863(16) 0.0491(7) Uani 1 1 d . .
H47 H 0.7743 0.8096 0.2418 0.059 Uiso 1 1 calc R U
C48 C 0.7320(2) 0.83836(14) 0.32404(15) 0.0444(6) Uani 1 1 d . .
H48 H 0.7350 0.7935 0.3416 0.053 Uiso 1 1 calc R U
C49 C 0.7545(2) 0.88322(14) 0.38419(14) 0.0436(6) Uani 1 1 d . .
C50 C 0.6734(2) 0.88332(15) 0.42034(15) 0.0442(6) Uani 1 1 d . .
C51 C 0.6518(2) 0.81333(15) 0.43640(16) 0.0482(7) Uani 1 1 d . .
H51A H 0.6298 0.8114 0.4774 0.058 Uiso 1 1 calc R U
H51B H 0.7097 0.7859 0.4426 0.058 Uiso 1 1 calc R U
C52 C 0.5708(2) 0.79167(15) 0.37458(16) 0.0468(6) Uani 1 1 d . .
H52 H 0.5098 0.7897 0.3885 0.056 Uiso 1 1 calc R U
C53 C 0.4600(2) 0.85903(15) 0.28652(17) 0.0516(7) Uani 1 1 d . .
C54 C 1.2047(3) 0.9156(2) 0.2949(3) 0.0921(15) Uani 1 1 d . .
H54A H 1.2317 0.9543 0.2803 0.138 Uiso 1 1 calc R U
H54B H 1.2177 0.8784 0.2698 0.138 Uiso 1 1 calc R U
H54C H 1.2344 0.9088 0.3427 0.138 Uiso 1 1 calc R U
C55 C 0.9360(3) 0.6765(2) 0.3946(3) 0.0891(15) Uani 1 1 d . .
H55A H 0.9808 0.6906 0.4367 0.134 Uiso 1 1 calc R U
H55B H 0.9715 0.6529 0.3682 0.134 Uiso 1 1 calc R U
H55C H 0.8869 0.6484 0.4042 0.134 Uiso 1 1 calc R U
C56 C 0.6290(2) 0.93844(16) 0.51056(17) 0.0512(7) Uani 1 1 d . .
C57 C 0.6552(3) 0.99245(19) 0.56053(18) 0.0619(9) Uani 1 1 d . .
H57A H 0.6683 0.9750 0.6059 0.093 Uiso 1 1 calc R U
H57B H 0.6016 1.0230 0.5528 0.093 Uiso 1 1 calc R U
H57C H 0.7128 1.0145 0.5554 0.093 Uiso 1 1 calc R U
C58 C 0.5823(2) 0.72747(15) 0.34409(16) 0.0474(7) Uani 1 1 d . .
C59 C 0.6524(3) 0.67860(17) 0.3747(2) 0.0621(9) Uani 1 1 d . .
H59A H 0.6441 0.6652 0.4184 0.074 Uiso 1 1 calc R U
H59B H 0.7189 0.6949 0.3815 0.074 Uiso 1 1 calc R U
C60 C 0.6329(2) 0.62426(16) 0.32696(19) 0.0561(8) Uani 1 1 d . .
C61 C 0.6778(3) 0.56426(18) 0.3277(2) 0.0667(10) Uani 1 1 d . .
C62 C 0.6405(3) 0.52152(17) 0.2773(2) 0.0638(9) Uani 1 1 d . .
H62 H 0.6686 0.4801 0.2789 0.077 Uiso 1 1 calc R U
C63 C 0.5635(2) 0.53726(16) 0.22472(18) 0.0534(7) Uani 1 1 d . .
H63 H 0.5392 0.5065 0.1905 0.064 Uiso 1 1 calc R U
C64 C 0.5206(2) 0.59671(15) 0.22045(17) 0.0498(7) Uani 1 1 d . .
C65 C 0.5564(2) 0.63984(15) 0.27321(17) 0.0494(7) Uani 1 1 d . .
C66 C 0.5251(2) 0.70551(15) 0.28338(17) 0.0519(7) Uani 1 1 d . .
H66 H 0.4746 0.7287 0.2535 0.062 Uiso 1 1 calc R U
C67 C 0.8075(5) 0.4946(3) 0.3803(3) 0.108(2) Uani 1 1 d . .
H67A H 0.8286 0.4918 0.3395 0.163 Uiso 1 1 calc R U
H67B H 0.7638 0.4588 0.3815 0.163 Uiso 1 1 calc R U
H67C H 0.8637 0.4923 0.4195 0.163 Uiso 1 1 calc R U
C68 C 0.4114(3) 0.57520(19) 0.11402(18) 0.0608(8) Uani 1 1 d . .
H68A H 0.3576 0.5956 0.0810 0.091 Uiso 1 1 calc R U
H68B H 0.3892 0.5352 0.1297 0.091 Uiso 1 1 calc R U
H68C H 0.4634 0.5657 0.0935 0.091 Uiso 1 1 calc R U
N1 N 0.6452(2) 0.26723(15) 0.36504(14) 0.0582(7) Uani 1 1 d . .
N2 N 0.95129(17) 0.10620(12) 0.49832(11) 0.0426(5) Uani 1 1 d . .
H2A H 1.0092 0.1137 0.5249 0.051 Uiso 1 1 calc R U
N3 N 0.3811(2) 0.86352(15) 0.25561(17) 0.0628(8) Uani 1 1 d . .
N4 N 0.69241(18) 0.92794(13) 0.47309(13) 0.0468(6) Uani 1 1 d . .
H4A H 0.7467 0.9498 0.4824 0.056 Uiso 1 1 calc R U
O1 O 0.84822(15) 0.18902(10) 0.44200(10) 0.0450(5) Uani 1 1 d . .
O2 O 1.3774(2) 0.3335(2) 0.44063(19) 0.0926(10) Uani 1 1 d . .
O3 O 1.1173(2) 0.15163(14) 0.30017(17) 0.0802(9) Uani 1 1 d . .
O4 O 1.08370(16) 0.18364(12) 0.47137(12) 0.0562(6) Uani 1 1 d . .
O5 O 0.81207(15) 0.05128(11) 0.48714(11) 0.0504(5) Uani 1 1 d . .
O6 O 0.8837(2) 0.05134(13) 0.11410(14) 0.0762(8) Uani 1 1 d . .
O7 O 0.65285(18) 0.26885(14) 0.08508(13) 0.0653(7) Uani 1 1 d . .
O8 O 0.58691(14) 0.90424(10) 0.36956(10) 0.0460(5) Uani 1 1 d . .
O9 O 1.10348(19) 0.92312(13) 0.28303(15) 0.0685(7) Uani 1 1 d . .
O10 O 0.89046(17) 0.73127(12) 0.35779(14) 0.0625(6) Uani 1 1 d . .
O11 O 0.82623(15) 0.91523(11) 0.40419(11) 0.0490(5) Uani 1 1 d . .
O12 O 0.55618(17) 0.90713(12) 0.50406(13) 0.0586(6) Uani 1 1 d . .
O13 O 0.7583(3) 0.55418(15) 0.38097(18) 0.0965(11) Uani 1 1 d . .
O14 O 0.44640(18) 0.61775(12) 0.16934(12) 0.0617(6) Uani 1 1 d . .

loop_
_atom_site_aniso_label
_atom_site_aniso_U_11
_atom_site_aniso_U_22
_atom_site_aniso_U_33
_atom_site_aniso_U_23
_atom_site_aniso_U_13
_atom_site_aniso_U_12
C1 0.0524(16) 0.0478(16) 0.0407(14) 0.0050(12) 0.0173(12) 0.0054(13)
C2 0.0527(16) 0.0446(16) 0.0491(15) 0.0062(12) 0.0174(13) 0.0083(13)
C3 0.0548(17) 0.0428(16) 0.0637(19) 0.0031(14) 0.0236(14) 0.0053(13)
C4 0.0630(19) 0.0418(16) 0.0611(18) 0.0028(13) 0.0245(15) 0.0043(14)
C5 0.0590(18) 0.0449(16) 0.0571(17) 0.0108(13) 0.0223(14) 0.0015(14)
C6 0.061(2) 0.065(2) 0.065(2) 0.0067(17) 0.0222(16) 0.0010(16)
C7 0.0596(19) 0.074(2) 0.062(2) 0.0214(17) 0.0256(16) 0.0090(17)
C8 0.061(2) 0.084(3) 0.072(2) 0.016(2) 0.0244(18) 0.011(2)
C9 0.061(2) 0.093(3) 0.087(3) 0.036(2) 0.034(2) 0.022(2)
C10 0.090(3) 0.077(3) 0.098(3) 0.029(2) 0.057(3) 0.034(2)
C11 0.070(2) 0.061(2) 0.088(3) 0.0201(19) 0.046(2) 0.0149(18)
C12 0.0598(19) 0.0530(18) 0.0657(19) 0.0190(15) 0.0339(16) 0.0102(15)
C13 0.0549(17) 0.0458(16) 0.0560(17) 0.0094(13) 0.0256(14) 0.0075(13)
C14 0.0538(16) 0.0415(15) 0.0514(16) 0.0039(12) 0.0237(13) 0.0053(12)
C15 0.0510(16) 0.0409(15) 0.0502(16) 0.0028(12) 0.0204(13) 0.0069(12)
C16 0.0480(15) 0.0400(14) 0.0460(14) 0.0042(11) 0.0153(12) 0.0054(12)
C17 0.0551(16) 0.0431(15) 0.0412(14) 0.0053(12) 0.0139(12) 0.0052(13)
C18 0.0510(15) 0.0461(16) 0.0432(15) 0.0056(12) 0.0165(12) 0.0020(12)
C19 0.0530(17) 0.0502(16) 0.0419(14) 0.0049(12) 0.0138(12) 0.0034(14)
C20 0.057(3) 0.148(6) 0.143(5) -0.001(4) 0.019(3) 0.013(3)
C21 0.138(5) 0.080(3) 0.174(6) -0.027(4) 0.090(5) 0.022(3)
C22 0.0443(14) 0.0401(14) 0.0445(14) -0.0020(11) 0.0141(11) 0.0015(11)
C23 0.0475(15) 0.0493(16) 0.0457(15) 0.0039(12) 0.0129(12) 0.0011(12)
C24 0.0470(15) 0.0498(16) 0.0426(14) 0.0045(12) 0.0140(12) 0.0006(12)
C25 0.0552(17) 0.0443(16) 0.0482(15) 0.0045(12) 0.0145(13) 0.0038(13)
C26 0.0563(17) 0.0430(15) 0.0463(15) 0.0031(12) 0.0157(13) -0.0026(13)
C27 0.077(2) 0.0475(17) 0.0522(17) -0.0016(14) 0.0232(16) -0.0020(15)
C28 0.085(2) 0.059(2) 0.0491(17) -0.0040(15) 0.0265(17) -0.0070(18)
C29 0.065(2) 0.068(2) 0.0410(15) 0.0068(14) 0.0124(14) -0.0083(16)
C30 0.0438(15) 0.0594(19) 0.0491(16) 0.0120(14) 0.0116(12) 0.0027(13)
C31 0.0455(15) 0.0511(17) 0.0459(15) 0.0037(12) 0.0136(12) 0.0006(12)
C32 0.0643(19) 0.0549(18) 0.0483(16) 0.0083(14) 0.0236(14) 0.0090(15)
C33 0.178(6) 0.063(3) 0.084(3) -0.005(2) 0.066(4) 0.027(3)
C34 0.070(2) 0.068(2) 0.061(2) 0.0258(18) 0.0169(17) 0.0085(18)
C35 0.0426(14) 0.0410(15) 0.0534(16) -0.0043(12) 0.0133(12) 0.0012(11)
C36 0.0459(15) 0.0423(15) 0.0497(15) -0.0004(12) 0.0123(12) 0.0030(12)
C37 0.0517(17) 0.0555(19) 0.0535(17) 0.0080(14) 0.0104(13) 0.0080(14)
C38 0.066(2) 0.0485(18) 0.0624(19) 0.0097(15) 0.0223(16) 0.0040(15)
C39 0.0567(18) 0.0498(17) 0.0558(17) 0.0003(13) 0.0230(14) -0.0004(14)
C40 0.064(2) 0.0549(19) 0.068(2) 0.0030(16) 0.0275(16) -0.0028(16)
C41 0.0552(17) 0.0475(17) 0.0599(18) -0.0119(14) 0.0235(14) 0.0017(13)
C42 0.0606(19) 0.0532(19) 0.071(2) -0.0177(16) 0.0318(16) -0.0117(15)
C43 0.0493(17) 0.056(2) 0.072(2) -0.0164(16) 0.0152(15) 0.0056(15)
C44 0.0507(18) 0.057(2) 0.077(2) -0.0060(17) 0.0163(16) 0.0067(15)
C45 0.0549(18) 0.0476(17) 0.0647(19) -0.0041(14) 0.0167(15) 0.0078(14)
C46 0.0502(16) 0.0533(17) 0.0522(16) -0.0088(13) 0.0230(13) -0.0008(13)
C47 0.0502(16) 0.0458(16) 0.0536(16) -0.0027(13) 0.0181(13) 0.0024(13)
C48 0.0423(14) 0.0415(15) 0.0511(15) 0.0030(12) 0.0156(12) 0.0042(11)
C49 0.0392(14) 0.0429(15) 0.0479(15) 0.0070(12) 0.0107(11) 0.0056(12)
C50 0.0392(13) 0.0449(15) 0.0482(15) 0.0011(12) 0.0116(11) 0.0016(11)
C51 0.0487(15) 0.0449(16) 0.0534(16) -0.0009(13) 0.0179(13) -0.0014(12)
C52 0.0439(15) 0.0434(15) 0.0553(16) -0.0008(13) 0.0174(12) 0.0002(12)
C53 0.0486(17) 0.0428(16) 0.0636(18) -0.0069(13) 0.0158(14) 0.0022(13)
C54 0.071(3) 0.073(3) 0.147(5) -0.019(3) 0.056(3) -0.013(2)
C55 0.066(2) 0.065(3) 0.134(4) 0.040(3) 0.025(3) 0.013(2)
C56 0.0508(16) 0.0484(17) 0.0580(17) -0.0041(13) 0.0209(14) -0.0026(13)
C57 0.063(2) 0.068(2) 0.0588(19) -0.0146(17) 0.0235(15) -0.0127(17)
C58 0.0427(14) 0.0404(15) 0.0606(17) -0.0005(13) 0.0168(13) -0.0004(12)
C59 0.0569(19) 0.0453(18) 0.078(2) -0.0027(16) 0.0078(16) -0.0005(14)
C60 0.0517(17) 0.0442(17) 0.069(2) -0.0036(15) 0.0111(15) -0.0011(13)
C61 0.062(2) 0.0473(19) 0.081(2) 0.0013(17) 0.0025(17) 0.0053(15)
C62 0.061(2) 0.0415(17) 0.088(3) -0.0055(16) 0.0189(18) 0.0025(14)
C63 0.0505(16) 0.0441(16) 0.071(2) -0.0087(14) 0.0259(15) -0.0057(13)
C64 0.0455(15) 0.0459(16) 0.0628(18) -0.0061(13) 0.0229(14) -0.0057(12)
C65 0.0444(15) 0.0416(15) 0.0666(19) 0.0019(13) 0.0225(13) 0.0001(12)
C66 0.0540(17) 0.0411(16) 0.0630(18) -0.0023(13) 0.0201(14) 0.0041(13)
C67 0.128(5) 0.092(4) 0.089(3) 0.004(3) 0.004(3) 0.055(3)
C68 0.067(2) 0.063(2) 0.0528(18) -0.0094(15) 0.0175(15) -0.0022(17)
N1 0.0584(16) 0.0656(18) 0.0508(14) 0.0034(13) 0.0151(12) 0.0138(14)
N2 0.0439(12) 0.0433(12) 0.0395(11) 0.0029(10) 0.0096(9) 0.0004(10)
N3 0.0471(15) 0.0545(16) 0.081(2) -0.0058(14) 0.0078(14) 0.0054(12)
N4 0.0432(12) 0.0460(13) 0.0525(13) -0.0045(11) 0.0152(10) -0.0053(10)
O1 0.0493(11) 0.0455(11) 0.0423(10) 0.0048(8) 0.0161(8) 0.0069(9)
O2 0.0496(15) 0.123(3) 0.102(2) 0.004(2) 0.0160(15) 0.0070(17)
O3 0.094(2) 0.0554(15) 0.112(2) -0.0005(15) 0.0636(19) 0.0133(14)
O4 0.0494(12) 0.0581(14) 0.0612(13) 0.0123(11) 0.0154(10) 0.0003(10)
O5 0.0468(11) 0.0514(12) 0.0505(11) 0.0064(9) 0.0091(9) -0.0032(9)
O6 0.117(2) 0.0558(15) 0.0680(16) 0.0078(12) 0.0462(16) 0.0263(15)
O7 0.0626(14) 0.0754(17) 0.0617(14) 0.0258(12) 0.0235(11) 0.0199(12)
O8 0.0420(10) 0.0414(11) 0.0542(11) -0.0037(9) 0.0126(9) 0.0017(8)
O9 0.0651(15) 0.0641(15) 0.0890(18) -0.0087(13) 0.0427(14) -0.0091(12)
O10 0.0558(13) 0.0514(13) 0.0829(16) 0.0124(12) 0.0233(12) 0.0056(10)
O11 0.0425(11) 0.0504(12) 0.0555(12) -0.0016(9) 0.0158(9) -0.0018(9)
O12 0.0557(13) 0.0564(13) 0.0707(14) -0.0118(11) 0.0290(11) -0.0106(11)
O13 0.095(2) 0.0628(18) 0.103(2) -0.0097(16) -0.0211(18) 0.0249(16)
O14 0.0661(14) 0.0532(13) 0.0618(14) -0.0088(11) 0.0112(11) 0.0038(11)

loop_
_atom_type_symbol
_atom_type_description
_atom_type_scat_dispersion_real
_atom_type_scat_dispersion_imag
_atom_type_scat_source
C C 0.0181 0.0091 'International Tables Vol C Tables 4.2.6.8 and 6.1.1.4'
H H 0.0000 0.0000 'International Tables Vol C Tables 4.2.6.8 and 6.1.1.4'
N N 0.0311 0.0180 'International Tables Vol C Tables 4.2.6.8 and 6.1.1.4'
O O 0.0492 0.0322 'International Tables Vol C Tables 4.2.6.8 and 6.1.1.4'

loop_
_geom_angle_atom_site_label_1
_geom_angle_atom_site_label_2
_geom_angle_atom_site_label_3
_geom_angle
O1 C1 C19 107.2(2)
O1 C1 C2 108.4(2)
C19 C1 C2 111.3(3)
O1 C1 C18 103.4(2)
C19 C1 C18 109.8(3)
C2 C1 C18 116.1(2)
C3 C2 C14 113.3(3)
C3 C2 C1 110.1(2)
C14 C2 C1 108.1(2)
C3 C2 H2 108.4
C14 C2 H2 108.4
C1 C2 H2 108.4
C4 C3 C2 115.3(3)
C4 C3 H3A 108.5
C2 C3 H3A 108.5
C4 C3 H3B 108.5
C2 C3 H3B 108.5
H3A C3 H3B 107.5
C5 C4 C3 123.8(3)
C5 C4 H4 118.1
C3 C4 H4 118.1
C4 C5 C6 128.5(3)
C4 C5 C13 120.9(3)
C6 C5 C13 110.3(3)
C5 C6 C7 102.6(3)
C5 C6 H6A 111.3
C7 C6 H6A 111.3
C5 C6 H6B 111.3
C7 C6 H6B 111.3
H6A C6 H6B 109.2
C12 C7 C8 121.4(4)
C12 C7 C6 111.7(3)
C8 C7 C6 126.8(4)
O2 C8 C9 126.6(4)
O2 C8 C7 115.8(4)
C9 C8 C7 117.6(4)
C8 C9 C10 121.7(4)
C8 C9 H9 119.2
C10 C9 H9 119.2
C9 C10 C11 121.2(4)
C9 C10 H10 119.4
C11 C10 H10 119.4
O3 C11 C10 127.6(4)
O3 C11 C12 115.6(3)
C10 C11 C12 116.8(4)
C7 C12 C11 121.3(3)
C7 C12 C13 110.6(3)
C11 C12 C13 127.8(4)
C12 C13 C5 102.6(3)
C12 C13 C14 119.7(3)
C5 C13 C14 112.0(3)
C12 C13 H13 107.3
C5 C13 H13 107.3
C14 C13 H13 107.3
C15 C14 C13 116.8(3)
C15 C14 C2 109.8(2)
C13 C14 C2 108.5(2)
C15 C14 H14 107.1
C13 C14 H14 107.1
C2 C14 H14 107.1
O4 C15 C14 126.8(3)
O4 C15 C16 121.6(3)
C14 C15 C16 111.6(3)
N2 C16 O1 110.4(2)
N2 C16 C17 116.0(2)
O1 C16 C17 104.6(2)
N2 C16 C15 109.2(2)
O1 C16 C15 104.5(2)
C17 C16 C15 111.4(2)
C16 C17 C18 104.4(2)
C16 C17 H17A 110.9
C18 C17 H17A 110.9
C16 C17 H17B 110.9
C18 C17 H17B 110.9
H17A C17 H17B 108.9
C24 C18 C17 115.9(3)
C24 C18 C1 116.1(2)
C17 C18 C1 102.4(2)
C24 C18 H18 107.3
C17 C18 H18 107.3
C1 C18 H18 107.3
N1 C19 C1 178.9(4)
O2 C20 H20A 109.5
O2 C20 H20B 109.5
H20A C20 H20B 109.5
O2 C20 H20C 109.5
H20A C20 H20C 109.5
H20B C20 H20C 109.5
O3 C21 H21A 109.5
O3 C21 H21B 109.5
H21A C21 H21B 109.5
O3 C21 H21C 109.5
H21A C21 H21C 109.5
H21B C21 H21C 109.5
O5 C22 N2 122.5(3)
O5 C22 C23 121.1(3)
N2 C22 C23 116.3(2)
C22 C23 H23A 109.5
C22 C23 H23B 109.5
H23A C23 H23B 109.5
C22 C23 H23C 109.5
H23A C23 H23C 109.5
H23B C23 H23C 109.5
C25 C24 C32 110.2(3)
C25 C24 C18 124.5(3)
C32 C24 C18 124.9(3)
C24 C25 C26 107.7(3)
C24 C25 H25 126.1
C26 C25 H25 126.1
C31 C26 C27 121.9(3)
C31 C26 C25 108.7(3)
C27 C26 C25 129.4(3)
O6 C27 C28 127.2(3)
O6 C27 C26 115.4(3)
C28 C27 C26 117.4(3)
C27 C28 C29 121.0(3)
C27 C28 H28 119.5
C29 C28 H28 119.5
C30 C29 C28 121.5(3)
C30 C29 H29 119.2
C28 C29 H29 119.2
O7 C30 C29 125.9(3)
O7 C30 C31 116.5(3)
C29 C30 C31 117.7(3)
C26 C31 C30 120.4(3)
C26 C31 C32 108.6(3)
C30 C31 C32 131.0(3)
C24 C32 C31 104.7(3)
C24 C32 H32A 110.8
C31 C32 H32A 110.8
C24 C32 H32B 110.8
C31 C32 H32B 110.8
H32A C32 H32B 108.9
O6 C33 H33A 109.5
O6 C33 H33B 109.5
H33A C33 H33B 109.5
O6 C33 H33C 109.5
H33A C33 H33C 109.5
H33B C33 H33C 109.5
O7 C34 H34A 109.5
O7 C34 H34B 109.5
H34A C34 H34B 109.5
O7 C34 H34C 109.5
H34A C34 H34C 109.5
H34B C34 H34C 109.5
O8 C35 C53 107.3(2)
O8 C35 C36 108.0(2)
C53 C35 C36 110.4(3)
O8 C35 C52 103.7(2)
C53 C35 C52 110.7(3)
C36 C35 C52 116.0(2)
C35 C36 C48 107.2(2)
C35 C36 C37 110.6(2)
C48 C36 C37 113.2(3)
C35 C36 H36 108.6
C48 C36 H36 108.6
C37 C36 H36 108.6
C38 C37 C36 114.5(3)
C38 C37 H37A 108.6
C36 C37 H37A 108.6
C38 C37 H37B 108.6
C36 C37 H37B 108.6
H37A C37 H37B 107.6
C39 C38 C37 123.8(3)
C39 C38 H38 118.1
C37 C38 H38 118.1
C38 C39 C40 130.7(3)
C38 C39 C47 120.4(3)
C40 C39 C47 108.5(3)
C41 C40 C39 104.0(3)
C41 C40 H40A 111.0
C39 C40 H40A 111.0
C41 C40 H40B 111.0
C39 C40 H40B 111.0
H40A C40 H40B 109.0
C46 C41 C42 119.2(3)
C46 C41 C40 112.0(3)
C42 C41 C40 128.8(3)
C43 C42 O9 126.1(3)
C43 C42 C41 119.2(3)
O9 C42 C41 114.8(3)
C42 C43 C44 122.1(3)
C42 C43 H43 119.0
C44 C43 H43 119.0
C43 C44 C45 120.3(4)
C43 C44 H44 119.8
C45 C44 H44 119.8
O10 C45 C44 126.1(3)
O10 C45 C46 116.3(3)
C44 C45 C46 117.6(3)
C41 C46 C45 121.6(3)
C41 C46 C47 110.6(3)
C45 C46 C47 127.3(3)
C46 C47 C39 104.2(3)
C46 C47 C48 119.8(3)
C39 C47 C48 109.6(3)
C46 C47 H47 107.5
C39 C47 H47 107.5
C48 C47 H47 107.5
C47 C48 C49 117.2(3)
C47 C48 C36 107.1(2)
C49 C48 C36 110.8(2)
C47 C48 H48 107.1
C49 C48 H48 107.1
C36 C48 H48 107.1
O11 C49 C48 126.2(3)
O11 C49 C50 121.4(3)
C48 C49 C50 112.4(2)
N4 C50 O8 108.2(2)
N4 C50 C51 117.4(3)
O8 C50 C51 104.7(2)
N4 C50 C49 111.6(2)
O8 C50 C49 104.9(2)
C51 C50 C49 109.1(2)
C50 C51 C52 104.2(2)
C50 C51 H51A 110.9
C52 C51 H51A 110.9
C50 C51 H51B 110.9
C52 C51 H51B 110.9
H51A C51 H51B 108.9
C58 C52 C51 117.5(3)
C58 C52 C35 114.5(3)
C51 C52 C35 103.0(2)
C58 C52 H52 107.0
C51 C52 H52 107.0
C35 C52 H52 107.0
N3 C53 C35 177.4(3)
O9 C54 H54A 109.5
O9 C54 H54B 109.5
H54A C54 H54B 109.5
O9 C54 H54C 109.5
H54A C54 H54C 109.5
H54B C54 H54C 109.5
O10 C55 H55A 109.5
O10 C55 H55B 109.5
H55A C55 H55B 109.5
O10 C55 H55C 109.5
H55A C55 H55C 109.5
H55B C55 H55C 109.5
O12 C56 N4 123.0(3)
O12 C56 C57 121.5(3)
N4 C56 C57 115.5(3)
C56 C57 H57A 109.5
C56 C57 H57B 109.5
H57A C57 H57B 109.5
C56 C57 H57C 109.5
H57A C57 H57C 109.5
H57B C57 H57C 109.5
C66 C58 C59 109.7(3)
C66 C58 C52 124.8(3)
C59 C58 C52 125.4(3)
C58 C59 C60 105.1(3)
C58 C59 H59A 110.7
C60 C59 H59A 110.7
C58 C59 H59B 110.7
C60 C59 H59B 110.7
H59A C59 H59B 108.8
C65 C60 C61 118.9(3)
C65 C60 C59 109.1(3)
C61 C60 C59 132.0(3)
C62 C61 O13 125.6(3)
C62 C61 C60 119.1(3)
O13 C61 C60 115.3(3)
C63 C62 C61 121.3(3)
C63 C62 H62 119.3
C61 C62 H62 119.3
C62 C63 C64 121.3(3)
C62 C63 H63 119.4
C64 C63 H63 119.4
O14 C64 C63 125.8(3)
O14 C64 C65 116.6(3)
C63 C64 C65 117.6(3)
C60 C65 C64 121.7(3)
C60 C65 C66 108.1(3)
C64 C65 C66 130.2(3)
C58 C66 C65 108.0(3)
C58 C66 H66 126.0
C65 C66 H66 126.0
O13 C67 H67A 109.5
O13 C67 H67B 109.5
H67A C67 H67B 109.5
O13 C67 H67C 109.5
H67A C67 H67C 109.5
H67B C67 H67C 109.5
O14 C68 H68A 109.5
O14 C68 H68B 109.5
H68A C68 H68B 109.5
O14 C68 H68C 109.5
H68A C68 H68C 109.5
H68B C68 H68C 109.5
C22 N2 C16 124.4(2)
C22 N2 H2A 117.8
C16 N2 H2A 117.8
C56 N4 C50 122.1(3)
C56 N4 H4A 118.9
C50 N4 H4A 118.9
C1 O1 C16 103.6(2)
C8 O2 C20 118.2(5)
C11 O3 C21 118.2(4)
C27 O6 C33 117.4(3)
C30 O7 C34 116.8(3)
C35 O8 C50 104.2(2)
C42 O9 C54 114.8(3)
C45 O10 C55 116.4(3)
C61 O13 C67 115.7(4)
C64 O14 C68 117.3(3)

loop_
_geom_bond_atom_site_label_1
_geom_bond_atom_site_label_2
_geom_bond_distance
C1 O1 1.435(3)
C1 C19 1.481(4)
C1 C2 1.548(4)
C1 C18 1.560(4)
C2 C3 1.540(4)
C2 C14 1.547(4)
C2 H2 1.0000
C3 C4 1.489(5)
C3 H3A 0.9900
C3 H3B 0.9900
C4 C5 1.338(5)
C4 H4 0.9500
C5 C6 1.505(5)
C5 C13 1.514(5)
C6 C7 1.510(6)
C6 H6A 0.9900
C6 H6B 0.9900
C7 C12 1.386(6)
C7 C8 1.394(5)
C8 O2 1.371(6)
C8 C9 1.379(7)
C9 C10 1.395(8)
C9 H9 0.9500
C10 C11 1.399(6)
C10 H10 0.9500
C11 O3 1.358(6)
C11 C12 1.406(5)
C12 C13 1.511(4)
C13 C14 1.525(4)
C13 H13 1.0000
C14 C15 1.520(4)
C14 H14 1.0000
C15 O4 1.205(4)
C15 C16 1.554(4)
C16 N2 1.425(4)
C16 O1 1.455(3)
C16 C17 1.539(4)
C17 C18 1.547(4)
C17 H17A 0.9900
C17 H17B 0.9900
C18 C24 1.503(4)
C18 H18 1.0000
C19 N1 1.142(4)
C20 O2 1.416(6)
C20 H20A 0.9800
C20 H20B 0.9800
C20 H20C 0.9800
C21 O3 1.429(5)
C21 H21A 0.9800
C21 H21B 0.9800
C21 H21C 0.9800
C22 O5 1.227(4)
C22 N2 1.358(4)
C22 C23 1.491(4)
C23 H23A 0.9800
C23 H23B 0.9800
C23 H23C 0.9800
C24 C25 1.385(4)
C24 C32 1.457(4)
C25 C26 1.466(4)
C25 H25 0.9500
C26 C31 1.389(5)
C26 C27 1.395(5)
C27 O6 1.371(5)
C27 C28 1.381(5)
C28 C29 1.395(6)
C28 H28 0.9500
C29 C30 1.387(5)
C29 H29 0.9500
C30 O7 1.362(4)
C30 C31 1.395(4)
C31 C32 1.488(4)
C32 H32A 0.9900
C32 H32B 0.9900
C33 O6 1.411(5)
C33 H33A 0.9800
C33 H33B 0.9800
C33 H33C 0.9800
C34 O7 1.439(4)
C34 H34A 0.9800
C34 H34B 0.9800
C34 H34C 0.9800
C35 O8 1.432(4)
C35 C53 1.475(4)
C35 C36 1.542(4)
C35 C52 1.566(4)
C36 C48 1.548(4)
C36 C37 1.551(4)
C36 H36 1.0000
C37 C38 1.503(5)
C37 H37A 0.9900
C37 H37B 0.9900
C38 C39 1.314(5)
C38 H38 0.9500
C39 C40 1.516(5)
C39 C47 1.520(5)
C40 C41 1.493(5)
C40 H40A 0.9900
C40 H40B 0.9900
C41 C46 1.373(5)
C41 C42 1.408(5)
C42 C43 1.360(6)
C42 O9 1.375(4)
C43 C44 1.375(6)
C43 H43 0.9500
C44 C45 1.392(5)
C44 H44 0.9500
C45 O10 1.353(4)
C45 C46 1.410(5)
C46 C47 1.497(4)
C47 C48 1.523(4)
C47 H47 1.0000
C48 C49 1.523(4)
C48 H48 1.0000
C49 O11 1.205(4)
C49 C50 1.555(4)
C50 N4 1.406(4)
C50 O8 1.462(3)
C50 C51 1.545(4)
C51 C52 1.548(4)
C51 H51A 0.9900
C51 H51B 0.9900
C52 C58 1.508(4)
C52 H52 1.0000
C53 N3 1.146(4)
C54 O9 1.420(5)
C54 H54A 0.9800
C54 H54B 0.9800
C54 H54C 0.9800
C55 O10 1.428(5)
C55 H55A 0.9800
C55 H55B 0.9800
C55 H55C 0.9800
C56 O12 1.212(4)
C56 N4 1.374(4)
C56 C57 1.507(5)
C57 H57A 0.9800
C57 H57B 0.9800
C57 H57C 0.9800
C58 C66 1.382(5)
C58 C59 1.452(5)
C59 C60 1.481(5)
C59 H59A 0.9900
C59 H59B 0.9900
C60 C65 1.377(5)
C60 C61 1.405(5)
C61 C62 1.368(5)
C61 O13 1.382(5)
C62 C63 1.367(5)
C62 H62 0.9500
C63 C64 1.375(5)
C63 H63 0.9500
C64 O14 1.357(4)
C64 C65 1.402(5)
C65 C66 1.472(4)
C66 H66 0.9500
C67 O13 1.431(6)
C67 H67A 0.9800
C67 H67B 0.9800
C67 H67C 0.9800
C68 O14 1.430(4)
C68 H68A 0.9800
C68 H68B 0.9800
C68 H68C 0.9800
N2 H2A 0.8800
N4 H4A 0.8800
